data_7050310
loop_
_publ_author_name
'Guilera, Gemma'
'Sean McGrady, G.'
'Steed, Jonathan W.'
'Kaltsoyannis, Nikolas'

_publ_section_title
;
 Expanding metallaborane chemistry: an octahedral BH6 moiety supported
 through M?H?B bridges
;
_journal_issue 4
_journal_name_full 'New Journal of Chemistry'
_journal_page_first 444
_journal_paper_doi 10.1039/b401442c
_journal_volume 28
_journal_year 2004
_chemical_formula_sum 'C86 H96 B2 Fe2 O4 P6'
_chemical_formula_weight 1512.77
_chemical_name_common gyefebh
_chemical_name_systematic
;
?
;
_space_group_IT_number 2
_symmetry_cell_setting triclinic
_symmetry_space_group_name_Hall '-P 1'
_symmetry_space_group_name_H-M 'P -1'
_atom_sites_solution_hydrogens geom
_atom_sites_solution_primary direct
_atom_sites_solution_secondary difmap
_audit_creation_method SHELXL-97
_cell_angle_alpha 97.844(5)
_cell_angle_beta 115.241(5)
_cell_angle_gamma 104.180(5)
_cell_formula_units_Z 1
_cell_length_a 12.4208(9)
_cell_length_b 12.6840(12)
_cell_length_c 14.2246(15)
_cell_measurement_temperature 120(2)
_cell_volume 1889.7(3)
_computing_cell_refinement 'DENZO-SMN (Otwinowski & Minor, 1997)'
_computing_data_collection 'Collect (Hooft, 1999)'
_computing_data_reduction 'DENZO-SMN (Otwinowski & Minor, 1997)'
_computing_molecular_graphics 'X-Seed (Barbour, 1999)'
_computing_publication_material 'CIFTAB (Sheldrick, 1997)'
_computing_structure_refinement 'SHELXL-97 (Sheldrick, 1997)'
_computing_structure_solution 'SHELXS-97 (Sheldrick, 1990)'
_diffrn_ambient_temperature 120(2)
_diffrn_detector_area_resol_mean 0.71
_diffrn_measured_fraction_theta_full 0.987
_diffrn_measured_fraction_theta_max 0.987
_diffrn_measurement_device_type 'Nonius KappaCCD'
_diffrn_radiation_monochromator graphite
_diffrn_radiation_source 'fine-focus sealed tube'
_diffrn_radiation_type MoK\a
_diffrn_radiation_wavelength 0.71073
_diffrn_reflns_av_R_equivalents 0.1103
_diffrn_reflns_av_sigmaI/netI 0.1560
_diffrn_reflns_limit_h_max 13
_diffrn_reflns_limit_h_min -14
_diffrn_reflns_limit_k_max 15
_diffrn_reflns_limit_k_min -14
_diffrn_reflns_limit_l_max 16
_diffrn_reflns_limit_l_min -16
_diffrn_reflns_number 10749
_diffrn_reflns_theta_full 25.00
_diffrn_reflns_theta_max 25.00
_diffrn_reflns_theta_min 3.68
_diffrn_standards_decay_% 0.0
_exptl_absorpt_coefficient_mu 0.563
_exptl_absorpt_correction_T_max 0.9459
_exptl_absorpt_correction_T_min 0.8958
_exptl_absorpt_correction_type multi-scan
_exptl_crystal_colour yellow
_exptl_crystal_density_diffrn 1.329
_exptl_crystal_density_method 'not measured'
_exptl_crystal_description block
_exptl_crystal_F_000 796
_exptl_crystal_size_max 0.20
_exptl_crystal_size_mid 0.20
_exptl_crystal_size_min 0.10
_refine_diff_density_max 0.581
_refine_diff_density_min -0.704
_refine_diff_density_rms 0.113
_refine_ls_extinction_coef 0.0078(15)
_refine_ls_extinction_expression Fc^*^=kFc[1+0.001xFc^2^\l^3^/sin(2\q)]^-1/4^
_refine_ls_extinction_method SHELXL
_refine_ls_goodness_of_fit_ref 1.318
_refine_ls_hydrogen_treatment mixed
_refine_ls_matrix_type full
_refine_ls_number_parameters 489
_refine_ls_number_reflns 6567
_refine_ls_number_restraints 24
_refine_ls_restrained_S_all 1.316
_refine_ls_R_factor_all 0.1704
_refine_ls_R_factor_gt 0.1341
_refine_ls_shift/su_max 0.046
_refine_ls_shift/su_mean 0.001
_refine_ls_structure_factor_coef Fsqd
_refine_ls_weighting_details 'calc w=1/[\s^2^(Fo^2^)+(0.0000P)^2^+12.7379P] where P=(Fo^2^+2Fc^2^)/3'
_refine_ls_weighting_scheme calc
_refine_ls_wR_factor_gt 0.2043
_refine_ls_wR_factor_ref 0.2147
_reflns_number_gt 5129
_reflns_number_total 6567
_reflns_threshold_expression >2sigma(I)
_cod_data_source_file b401442c.txt
_cod_data_source_block ANION.CIF
_cod_original_sg_symbol_H-M P-1
_cod_database_code 7050310

loop_
_symmetry_equiv_pos_as_xyz
'x, y, z'
'-x, -y, -z'

loop_
_atom_site_label
_atom_site_type_symbol
_atom_site_fract_x
_atom_site_fract_y
_atom_site_fract_z
_atom_site_U_iso_or_equiv
_atom_site_adp_type
_atom_site_occupancy
_atom_site_symmetry_multiplicity
_atom_site_calc_flag
_atom_site_refinement_flags
_atom_site_disorder_assembly
_atom_site_disorder_group
Fe1 Fe 0.14277(10) 0.09245(9) 0.13454(9) 0.0073(3) Uani 1 1 d . . .
P1 P 0.33542(18) 0.08787(16) 0.19884(16) 0.0094(5) Uani 1 1 d . . .
P2 P 0.21672(17) 0.27661(16) 0.17253(16) 0.0091(4) Uani 1 1 d . . .
P3 P 0.15026(18) 0.09710(17) 0.29107(16) 0.0096(5) Uani 1 1 d . . .
C1 C 0.3724(7) -0.0429(6) 0.2161(6) 0.0129(17) Uani 1 1 d . . .
C1A C 0.083(2) 0.467(2) 0.5405(19) 0.038(5) Uiso 0.50 1 d P A 1
C2 C 0.2798(8) -0.1476(7) 0.1850(6) 0.0193(18) Uani 1 1 d . . .
H2 H 0.1929 -0.1550 0.1480 0.023 Uiso 1 1 calc R . .
C2A C 0.196(3) 0.375(3) 0.644(2) 0.004(6) Uiso 0.25 1 d P B 2
C3 C 0.3136(9) -0.2406(7) 0.2075(7) 0.024(2) Uani 1 1 d . . .
H3 H 0.2497 -0.3115 0.1866 0.029 Uiso 1 1 calc R . .
C3A C 0.213(2) 0.5190(19) 0.5884(17) 0.030(5) Uiso 0.50 1 d P A 1
C4 C 0.4386(8) -0.2320(7) 0.2597(6) 0.022(2) Uani 1 1 d . . .
H4 H 0.4607 -0.2964 0.2759 0.026 Uiso 1 1 calc R . .
C4A C 0.274(2) 0.522(2) 0.7037(19) 0.032(5) Uiso 0.50 1 d P A 1
C5 C 0.5327(8) -0.1296(7) 0.2889(6) 0.023(2) Uani 1 1 d . . .
H5 H 0.6192 -0.1241 0.3234 0.027 Uiso 1 1 calc R . .
C5A C 0.257(2) 0.6189(19) 0.586(2) 0.018(5) Uiso 0.50 1 d P A 1
C6 C 0.5002(8) -0.0354(7) 0.2675(6) 0.0178(18) Uani 1 1 d . . .
H6 H 0.5646 0.0349 0.2877 0.021 Uiso 1 1 calc R . .
C6A C 0.3232(19) 0.5344(18) 0.6313(17) 0.036(5) Uiso 0.50 1 d P A 1
C7 C 0.4151(7) 0.1307(6) 0.1214(6) 0.0114(16) Uani 1 1 d U . .
C7A C 0.331(3) 0.447(3) 0.668(2) 0.062(8) Uiso 0.50 1 d P A 1
C8 C 0.3654(8) 0.0610(7) 0.0174(6) 0.0160(18) Uani 1 1 d . . .
H8 H 0.2935 -0.0052 -0.0093 0.019 Uiso 1 1 calc R . .
C8A C 0.250(2) 0.433(2) 0.538(2) 0.036(6) Uiso 0.50 1 d P A 1
C9 C 0.4200(8) 0.0873(7) -0.0477(7) 0.023(2) Uani 1 1 d . . .
H9 H 0.3869 0.0380 -0.1175 0.027 Uiso 1 1 calc R . .
C9A C 0.111(3) 0.419(3) 0.554(2) 0.041(6) Uiso 0.50 1 d P A 1
C10 C 0.5228(8) 0.1855(7) -0.0106(7) 0.023(2) Uani 1 1 d . . .
H10 H 0.5592 0.2043 -0.0555 0.028 Uiso 1 1 calc R . .
C11 C 0.5717(7) 0.2554(7) 0.0912(7) 0.0181(18) Uani 1 1 d . . .
H11 H 0.6427 0.3221 0.1168 0.022 Uiso 1 1 calc R . .
C12 C 0.5182(7) 0.2296(7) 0.1574(6) 0.0145(17) Uani 1 1 d . . .
H12 H 0.5520 0.2794 0.2271 0.017 Uiso 1 1 calc R . .
C13 C 0.4408(7) 0.1784(6) 0.3393(6) 0.0126(17) Uani 1 1 d . . .
H13A H 0.4548 0.1284 0.3879 0.015 Uiso 1 1 calc R . .
H13B H 0.5237 0.2178 0.3452 0.015 Uiso 1 1 calc R . .
C14 C 0.3964(7) 0.2683(6) 0.3822(6) 0.0113(16) Uani 1 1 d U . .
C15 C 0.2871(7) 0.2145(6) 0.4042(6) 0.0133(17) Uani 1 1 d . . .
H15A H 0.2559 0.2745 0.4231 0.016 Uiso 1 1 calc R . .
H15B H 0.3212 0.1855 0.4681 0.016 Uiso 1 1 calc R . .
C16 C 0.1610(7) -0.0324(6) 0.3329(6) 0.0106(16) Uani 1 1 d . . .
C17 C 0.0565(7) -0.1307(6) 0.2710(7) 0.0165(18) Uani 1 1 d . . .
H17 H -0.0170 -0.1258 0.2142 0.020 Uiso 1 1 calc R . .
C18 C 0.0560(8) -0.2353(7) 0.2896(7) 0.023(2) Uani 1 1 d . . .
H18 H -0.0166 -0.3009 0.2465 0.027 Uiso 1 1 calc R . .
C19 C 0.1642(8) -0.2423(7) 0.3728(7) 0.025(2) Uani 1 1 d . . .
H19 H 0.1664 -0.3133 0.3860 0.030 Uiso 1 1 calc R . .
C20 C 0.2678(7) -0.1459(7) 0.4357(7) 0.0184(18) Uani 1 1 d . . .
H20 H 0.3406 -0.1509 0.4933 0.022 Uiso 1 1 calc R . .
C21 C 0.2677(7) -0.0415(7) 0.4162(6) 0.0155(17) Uani 1 1 d . . .
H21 H 0.3404 0.0238 0.4598 0.019 Uiso 1 1 calc R . .
C22 C 0.0206(7) 0.1145(6) 0.3146(6) 0.0125(16) Uani 1 1 d . . .
C23 C 0.0221(8) 0.1068(8) 0.4118(7) 0.029(2) Uani 1 1 d . . .
H23 H 0.0863 0.0853 0.4627 0.035 Uiso 1 1 calc R . .
C24 C -0.0685(9) 0.1298(9) 0.4359(8) 0.034(2) Uani 1 1 d . . .
H24 H -0.0669 0.1233 0.5022 0.041 Uiso 1 1 calc R . .
C25 C -0.1603(8) 0.1620(7) 0.3624(7) 0.024(2) Uani 1 1 d . . .
H25 H -0.2215 0.1796 0.3789 0.028 Uiso 1 1 calc R . .
C26 C -0.1645(8) 0.1691(7) 0.2654(7) 0.024(2) Uani 1 1 d . . .
H26 H -0.2293 0.1905 0.2151 0.029 Uiso 1 1 calc R . .
C27 C -0.0757(7) 0.1455(7) 0.2405(7) 0.022(2) Uani 1 1 d . . .
H27 H -0.0797 0.1503 0.1730 0.027 Uiso 1 1 calc R . .
C28 C 0.1090(7) 0.3516(6) 0.1787(6) 0.0140(17) Uani 1 1 d . . .
C29 C 0.0136(8) 0.3527(7) 0.0810(7) 0.025(2) Uani 1 1 d . . .
H29 H 0.0098 0.3204 0.0149 0.031 Uiso 1 1 calc R . .
C30 C -0.0758(9) 0.4007(9) 0.0799(8) 0.037(3) Uani 1 1 d . . .
H30 H -0.1397 0.4023 0.0131 0.045 Uiso 1 1 calc R . .
C31 C -0.0721(8) 0.4463(8) 0.1761(8) 0.032(2) Uani 1 1 d . . .
H31 H -0.1345 0.4778 0.1748 0.038 Uiso 1 1 calc R . .
C32 C 0.0213(8) 0.4462(7) 0.2732(7) 0.025(2) Uani 1 1 d . . .
H32 H 0.0240 0.4776 0.3390 0.030 Uiso 1 1 calc R . .
C33 C 0.1117(8) 0.3995(7) 0.2739(7) 0.024(2) Uani 1 1 d . . .
H33 H 0.1769 0.4003 0.3411 0.028 Uiso 1 1 calc R . .
C34 C 0.2646(7) 0.3418(7) 0.0826(6) 0.0140(17) Uani 1 1 d . . .
C35 C 0.3216(7) 0.4596(7) 0.1120(7) 0.0196(19) Uani 1 1 d . . .
H35 H 0.3337 0.5048 0.1771 0.024 Uiso 1 1 calc R . .
C36 C 0.3602(7) 0.5099(7) 0.0455(7) 0.0216(19) Uani 1 1 d . . .
H36 H 0.4008 0.5895 0.0665 0.026 Uiso 1 1 calc R . .
C37 C 0.3402(8) 0.4455(8) -0.0505(7) 0.024(2) Uani 1 1 d . . .
H37 H 0.3659 0.4808 -0.0959 0.029 Uiso 1 1 calc R . .
C38 C 0.2827(8) 0.3298(7) -0.0807(7) 0.0215(19) Uani 1 1 d . . .
H38 H 0.2688 0.2853 -0.1468 0.026 Uiso 1 1 calc R . .
C39 C 0.2454(7) 0.2785(7) -0.0142(7) 0.0186(18) Uani 1 1 d . . .
H39 H 0.2060 0.1987 -0.0353 0.022 Uiso 1 1 calc R . .
C40 C 0.3630(7) 0.3451(6) 0.3055(6) 0.0119(16) Uani 1 1 d U . .
H40A H 0.4351 0.3740 0.2919 0.014 Uiso 1 1 calc R . .
H40B H 0.3536 0.4110 0.3432 0.014 Uiso 1 1 calc R . .
C41 C 0.5075(7) 0.3451(7) 0.4907(6) 0.0164(18) Uani 1 1 d . . .
H41A H 0.4778 0.3939 0.5263 0.025 Uiso 1 1 calc R . .
H41B H 0.5730 0.3920 0.4783 0.025 Uiso 1 1 calc R . .
H41C H 0.5428 0.2985 0.5369 0.025 Uiso 1 1 calc R . .
B1 B 0.0000 0.0000 0.0000 0.009(2) Uani 1 2 d SU . .
H1H H 0.123(8) 0.067(7) 0.015(7) 0.030 Uiso 1 1 d . . .
H2H H 0.017(8) 0.087(7) 0.086(7) 0.03(2) Uiso 1 1 d . . .
H3H H 0.075(9) -0.016(9) 0.092(8) 0.06(3) Uiso 1 1 d . . .
C5B C 0.182(5) 0.550(5) 0.586(4) 0.119(17) Uiso 0.50 1 d P B 2
C4B C 0.296(4) 0.461(3) 0.567(3) 0.079(12) Uiso 0.50 1 d P B 2
C3B C 0.229(6) 0.494(6) 0.688(6) 0.17(3) Uiso 0.50 1 d P B 2
C7B C 0.234(5) 0.607(5) 0.560(4) 0.12(2) Uiso 0.50 1 d P B 2
C6B C 0.106(10) 0.413(9) 0.534(8) 0.25(5) Uiso 0.50 1 d P B 2
C2C C 0.207(8) 0.314(7) 0.641(7) 0.11(3) Uiso 0.25 1 d P A 1
C1C C 0.308(11) 0.387(10) 0.659(9) 0.15(4) Uiso 0.25 1 d P B 2

loop_
_atom_site_aniso_label
_atom_site_aniso_U_11
_atom_site_aniso_U_22
_atom_site_aniso_U_33
_atom_site_aniso_U_23
_atom_site_aniso_U_13
_atom_site_aniso_U_12
Fe1 0.0073(6) 0.0055(6) 0.0064(6) 0.0008(5) 0.0021(5) 0.0005(4)
P1 0.0095(10) 0.0076(10) 0.0085(10) -0.0001(8) 0.0032(8) 0.0022(8)
P2 0.0102(10) 0.0068(10) 0.0092(11) 0.0023(9) 0.0034(9) 0.0031(8)
P3 0.0114(10) 0.0104(10) 0.0081(10) 0.0041(9) 0.0051(9) 0.0037(8)
C1 0.022(4) 0.012(4) 0.005(4) 0.001(3) 0.006(3) 0.009(3)
C2 0.022(4) 0.017(4) 0.013(4) 0.001(4) 0.006(4) 0.004(4)
C3 0.042(6) 0.013(4) 0.019(5) 0.001(4) 0.019(5) 0.004(4)
C4 0.040(5) 0.017(5) 0.011(4) 0.008(4) 0.010(4) 0.016(4)
C5 0.028(5) 0.031(5) 0.011(4) 0.004(4) 0.006(4) 0.018(4)
C6 0.022(4) 0.016(4) 0.012(4) 0.003(4) 0.005(4) 0.008(4)
C7 0.014(3) 0.009(3) 0.015(3) 0.004(3) 0.007(3) 0.009(3)
C8 0.023(4) 0.017(4) 0.014(4) 0.004(4) 0.011(4) 0.015(4)
C9 0.029(5) 0.023(5) 0.018(5) 0.002(4) 0.014(4) 0.008(4)
C10 0.031(5) 0.025(5) 0.033(6) 0.021(5) 0.025(5) 0.016(4)
C11 0.018(4) 0.017(4) 0.024(5) 0.013(4) 0.010(4) 0.008(4)
C12 0.011(4) 0.018(4) 0.012(4) 0.003(4) 0.004(3) 0.005(3)
C13 0.011(4) 0.016(4) 0.005(4) -0.001(3) 0.000(3) 0.003(3)
C14 0.011(3) 0.012(3) 0.008(3) 0.001(3) 0.002(3) 0.004(3)
C15 0.016(4) 0.009(4) 0.008(4) -0.003(3) 0.002(3) 0.003(3)
C16 0.011(4) 0.011(4) 0.015(4) 0.003(3) 0.011(3) 0.003(3)
C17 0.016(4) 0.009(4) 0.019(5) 0.007(4) 0.006(4) -0.002(3)
C18 0.025(5) 0.014(5) 0.024(5) 0.003(4) 0.011(4) 0.000(4)
C19 0.037(5) 0.018(5) 0.027(5) 0.013(4) 0.019(5) 0.013(4)
C20 0.016(4) 0.030(5) 0.015(4) 0.012(4) 0.007(4) 0.014(4)
C21 0.015(4) 0.022(5) 0.005(4) 0.005(4) 0.001(3) 0.004(4)
C22 0.018(4) 0.010(4) 0.008(4) 0.000(3) 0.007(3) 0.001(3)
C23 0.030(5) 0.055(6) 0.024(5) 0.027(5) 0.018(4) 0.028(5)
C24 0.033(5) 0.065(7) 0.023(5) 0.022(5) 0.021(5) 0.026(5)
C25 0.023(5) 0.022(5) 0.029(5) 0.005(4) 0.018(4) 0.005(4)
C26 0.018(4) 0.020(5) 0.036(6) 0.012(4) 0.011(4) 0.010(4)
C27 0.019(4) 0.025(5) 0.026(5) 0.008(4) 0.012(4) 0.011(4)
C28 0.013(4) 0.011(4) 0.018(4) 0.003(4) 0.007(4) 0.005(3)
C29 0.022(5) 0.026(5) 0.027(5) 0.004(4) 0.008(4) 0.014(4)
C30 0.027(5) 0.049(7) 0.026(6) 0.004(5) 0.002(5) 0.020(5)
C31 0.016(5) 0.026(5) 0.048(7) -0.003(5) 0.014(5) 0.007(4)
C32 0.029(5) 0.025(5) 0.022(5) 0.003(4) 0.014(4) 0.010(4)
C33 0.024(5) 0.023(5) 0.024(5) 0.011(4) 0.011(4) 0.006(4)
C34 0.010(4) 0.015(4) 0.011(4) 0.003(4) 0.001(3) 0.003(3)
C35 0.022(4) 0.019(5) 0.021(5) 0.007(4) 0.013(4) 0.008(4)
C36 0.019(4) 0.012(4) 0.027(5) 0.007(4) 0.007(4) 0.000(4)
C37 0.021(5) 0.034(5) 0.028(5) 0.014(5) 0.018(4) 0.012(4)
C38 0.024(5) 0.026(5) 0.019(5) 0.007(4) 0.012(4) 0.013(4)
C39 0.022(4) 0.018(5) 0.019(5) 0.007(4) 0.011(4) 0.008(4)
C40 0.011(3) 0.009(3) 0.012(3) 0.001(3) 0.005(3) 0.002(3)
C41 0.012(4) 0.015(4) 0.016(4) 0.007(4) 0.003(4) 0.002(3)
B1 0.008(4) 0.006(4) 0.010(4) 0.003(3) 0.003(3) 0.003(3)

loop_
_atom_type_symbol
_atom_type_description
_atom_type_scat_dispersion_real
_atom_type_scat_dispersion_imag
_atom_type_scat_source
C C 0.0033 0.0016 'International Tables Vol C Tables 4.2.6.8 and 6.1.1.4'
H H 0.0000 0.0000 'International Tables Vol C Tables 4.2.6.8 and 6.1.1.4'
P P 0.1023 0.0942 'International Tables Vol C Tables 4.2.6.8 and 6.1.1.4'
Fe Fe 0.3463 0.8444 'International Tables Vol C Tables 4.2.6.8 and 6.1.1.4'
B B 0.0013 0.0007 'International Tables Vol C Tables 4.2.6.8 and 6.1.1.4'
O O 0.0106 0.0060 'International Tables Vol C Tables 4.2.6.8 and 6.1.1.4'

loop_
_geom_angle_atom_site_label_1
_geom_angle_atom_site_label_2
_geom_angle_atom_site_label_3
_geom_angle
_geom_angle_site_symmetry_1
_geom_angle_site_symmetry_3
_geom_angle_publ_flag
B1 Fe1 P3 123.67(7) . . ?
B1 Fe1 P2 122.89(7) . . ?
P3 Fe1 P2 92.98(8) . . ?
B1 Fe1 P1 126.51(7) . . ?
P3 Fe1 P1 90.90(8) . . ?
P2 Fe1 P1 89.96(8) . . ?
B1 Fe1 H1H 48(3) . . ?
P3 Fe1 H1H 170(3) . . ?
P2 Fe1 H1H 97(3) . . ?
P1 Fe1 H1H 92(3) . . ?
B1 Fe1 H2H 48(3) . . ?
P3 Fe1 H2H 92(3) . . ?
P2 Fe1 H2H 94(3) . . ?
P1 Fe1 H2H 175(3) . . ?
H1H Fe1 H2H 85(4) . . ?
B1 Fe1 H3H 44(4) . . ?
P3 Fe1 H3H 94(4) . . ?
P2 Fe1 H3H 166(4) . . ?
P1 Fe1 H3H 102(4) . . ?
H1H Fe1 H3H 76(5) . . ?
H2H Fe1 H3H 74(5) . . ?
C7 P1 C1 99.1(3) . . ?
C7 P1 C13 106.1(3) . . ?
C1 P1 C13 98.8(3) . . ?
C7 P1 Fe1 115.1(2) . . ?
C1 P1 Fe1 122.6(3) . . ?
C13 P1 Fe1 112.6(2) . . ?
C34 P2 C28 99.9(3) . . ?
C34 P2 C40 101.2(3) . . ?
C28 P2 C40 103.8(3) . . ?
C34 P2 Fe1 119.4(3) . . ?
C28 P2 Fe1 116.0(3) . . ?
C40 P2 Fe1 114.0(2) . . ?
C22 P3 C16 100.0(3) . . ?
C22 P3 C15 100.6(3) . . ?
C16 P3 C15 105.4(3) . . ?
C22 P3 Fe1 121.2(3) . . ?
C16 P3 Fe1 113.9(2) . . ?
C15 P3 Fe1 113.6(3) . . ?
C2 C1 C6 118.5(7) . . ?
C2 C1 P1 123.0(6) . . ?
C6 C1 P1 118.4(6) . . ?
C9A C1A C3A 75(3) . . ?
C3 C2 C1 120.3(8) . . ?
C3 C2 H2 119.8 . . ?
C1 C2 H2 119.8 . . ?
C1C C2A C3B 92(6) . . ?
C1C C2A C6B 114(6) . . ?
C3B C2A C6B 78(5) . . ?
C4 C3 C2 120.8(8) . . ?
C4 C3 H3 119.6 . . ?
C2 C3 H3 119.6 . . ?
C6A C3A C5A 78.5(19) . . ?
C6A C3A C1A 162(3) . . ?
C5A C3A C1A 119(2) . . ?
C6A C3A C9A 130(3) . . ?
C5A C3A C9A 151(2) . . ?
C1A C3A C9A 32.4(14) . . ?
C6A C3A C4A 63.1(17) . . ?
C5A C3A C4A 105(2) . . ?
C1A C3A C4A 110.7(19) . . ?
C9A C3A C4A 96(2) . . ?
C6A C3A C8A 65.8(18) . . ?
C5A C3A C8A 115(2) . . ?
C1A C3A C8A 102(2) . . ?
C9A C3A C8A 77(2) . . ?
C4A C3A C8A 103.6(19) . . ?
C6A C3A C7A 40.6(15) . . ?
C5A C3A C7A 119(2) . . ?
C1A C3A C7A 122(2) . . ?
C9A C3A C7A 91(2) . . ?
C4A C3A C7A 48.6(14) . . ?
C8A C3A C7A 55.4(15) . . ?
C3 C4 C5 120.1(8) . . ?
C3 C4 H4 119.9 . . ?
C5 C4 H4 119.9 . . ?
C6A C4A C7A 53.6(16) . . ?
C6A C4A C3A 48.3(14) . . ?
C7A C4A C3A 82.7(19) . . ?
C6 C5 C4 119.7(8) . . ?
C6 C5 H5 120.2 . . ?
C4 C5 H5 120.2 . . ?
C3A C5A C6A 48.4(14) . . ?
C5 C6 C1 120.5(8) . . ?
C5 C6 H6 119.7 . . ?
C1 C6 H6 119.7 . . ?
C3A C6A C7A 103(2) . . ?
C3A C6A C4A 68.6(17) . . ?
C7A C6A C4A 65.6(19) . . ?
C3A C6A C8A 67.0(18) . . ?
C7A C6A C8A 73(2) . . ?
C4A C6A C8A 107.6(19) . . ?
C3A C6A C5A 53.1(16) . . ?
C7A C6A C5A 155(2) . . ?
C4A C6A C5A 94.8(17) . . ?
C8A C6A C5A 100.6(17) . . ?
C8 C7 C12 118.5(7) . . ?
C8 C7 P1 116.8(6) . . ?
C12 C7 P1 124.7(6) . . ?
C6A C7A C4A 60.9(19) . . ?
C6A C7A C8A 58.5(18) . . ?
C4A C7A C8A 96(2) . . ?
C6A C7A C2C 131(3) . . ?
C4A C7A C2C 96(3) . . ?
C8A C7A C2C 85(3) . . ?
C6A C7A C3A 36.3(13) . . ?
C4A C7A C3A 48.7(14) . . ?
C8A C7A C3A 47.9(13) . . ?
C2C C7A C3A 95(3) . . ?
C9 C8 C7 120.7(8) . . ?
C9 C8 H8 119.6 . . ?
C7 C8 H8 119.6 . . ?
C6A C8A C3A 47.2(13) . . ?
C6A C8A C7A 48.9(15) . . ?
C3A C8A C7A 76.7(18) . . ?
C6A C8A C9A 90.8(18) . . ?
C3A C8A C9A 49.3(16) . . ?
C7A C8A C9A 88.4(18) . . ?
C10 C9 C8 120.1(8) . . ?
C10 C9 H9 120.0 . . ?
C8 C9 H9 120.0 . . ?
C1A C9A C3A 73(3) . . ?
C1A C9A C8A 113(3) . . ?
C3A C9A C8A 53.3(15) . . ?
C11 C10 C9 119.7(7) . . ?
C11 C10 H10 120.2 . . ?
C9 C10 H10 120.2 . . ?
C10 C11 C12 120.8(8) . . ?
C10 C11 H11 119.6 . . ?
C12 C11 H11 119.6 . . ?
C11 C12 C7 120.2(7) . . ?
C11 C12 H12 119.9 . . ?
C7 C12 H12 119.9 . . ?
C14 C13 P1 117.5(5) . . ?
C14 C13 H13A 107.9 . . ?
P1 C13 H13A 107.9 . . ?
C14 C13 H13B 107.9 . . ?
P1 C13 H13B 107.9 . . ?
H13A C13 H13B 107.2 . . ?
C41 C14 C15 106.9(6) . . ?
C41 C14 C13 107.7(6) . . ?
C15 C14 C13 111.8(6) . . ?
C41 C14 C40 106.7(6) . . ?
C15 C14 C40 112.3(6) . . ?
C13 C14 C40 111.1(6) . . ?
C14 C15 P3 115.8(5) . . ?
C14 C15 H15A 108.3 . . ?
P3 C15 H15A 108.3 . . ?
C14 C15 H15B 108.3 . . ?
P3 C15 H15B 108.3 . . ?
H15A C15 H15B 107.4 . . ?
C17 C16 C21 117.8(7) . . ?
C17 C16 P3 116.7(6) . . ?
C21 C16 P3 125.3(6) . . ?
C18 C17 C16 122.4(7) . . ?
C18 C17 H17 118.8 . . ?
C16 C17 H17 118.8 . . ?
C17 C18 C19 118.7(8) . . ?
C17 C18 H18 120.7 . . ?
C19 C18 H18 120.7 . . ?
C20 C19 C18 119.8(8) . . ?
C20 C19 H19 120.1 . . ?
C18 C19 H19 120.1 . . ?
C19 C20 C21 121.1(7) . . ?
C19 C20 H20 119.5 . . ?
C21 C20 H20 119.5 . . ?
C20 C21 C16 120.2(8) . . ?
C20 C21 H21 119.9 . . ?
C16 C21 H21 119.9 . . ?
C23 C22 C27 118.2(7) . . ?
C23 C22 P3 120.1(6) . . ?
C27 C22 P3 121.4(6) . . ?
C24 C23 C22 121.4(8) . . ?
C24 C23 H23 119.3 . . ?
C22 C23 H23 119.3 . . ?
C25 C24 C23 119.0(8) . . ?
C25 C24 H24 120.5 . . ?
C23 C24 H24 120.5 . . ?
C24 C25 C26 120.7(8) . . ?
C24 C25 H25 119.7 . . ?
C26 C25 H25 119.7 . . ?
C25 C26 C27 120.7(8) . . ?
C25 C26 H26 119.7 . . ?
C27 C26 H26 119.7 . . ?
C26 C27 C22 120.0(8) . . ?
C26 C27 H27 120.0 . . ?
C22 C27 H27 120.0 . . ?
C33 C28 C29 118.3(7) . . ?
C33 C28 P2 123.9(6) . . ?
C29 C28 P2 117.6(6) . . ?
C30 C29 C28 120.4(8) . . ?
C30 C29 H29 119.8 . . ?
C28 C29 H29 119.8 . . ?
C29 C30 C31 120.1(9) . . ?
C29 C30 H30 119.9 . . ?
C31 C30 H30 119.9 . . ?
C32 C31 C30 120.4(8) . . ?
C32 C31 H31 119.8 . . ?
C30 C31 H31 119.8 . . ?
C31 C32 C33 119.3(8) . . ?
C31 C32 H32 120.4 . . ?
C33 C32 H32 120.4 . . ?
C32 C33 C28 121.6(8) . . ?
C32 C33 H33 119.2 . . ?
C28 C33 H33 119.2 . . ?
C39 C34 C35 118.7(7) . . ?
C39 C34 P2 122.1(6) . . ?
C35 C34 P2 119.2(6) . . ?
C36 C35 C34 119.8(8) . . ?
C36 C35 H35 120.1 . . ?
C34 C35 H35 120.1 . . ?
C37 C36 C35 120.7(8) . . ?
C37 C36 H36 119.7 . . ?
C35 C36 H36 119.7 . . ?
C38 C37 C36 119.9(8) . . ?
C38 C37 H37 120.1 . . ?
C36 C37 H37 120.1 . . ?
C37 C38 C39 119.9(8) . . ?
C37 C38 H38 120.0 . . ?
C39 C38 H38 120.0 . . ?
C34 C39 C38 121.0(8) . . ?
C34 C39 H39 119.5 . . ?
C38 C39 H39 119.5 . . ?
C14 C40 P2 115.8(5) . . ?
C14 C40 H40A 108.3 . . ?
P2 C40 H40A 108.3 . . ?
C14 C40 H40B 108.3 . . ?
P2 C40 H40B 108.3 . . ?
H40A C40 H40B 107.4 . . ?
C14 C41 H41A 109.5 . . ?
C14 C41 H41B 109.5 . . ?
H41A C41 H41B 109.5 . . ?
C14 C41 H41C 109.5 . . ?
H41A C41 H41C 109.5 . . ?
H41B C41 H41C 109.5 . . ?
Fe1 B1 Fe1 180.00(10) . 2 ?
Fe1 B1 H1H 54(3) . . ?
Fe1 B1 H1H 126(3) 2 . ?
Fe1 B1 H2H 46(3) . . ?
Fe1 B1 H2H 134(3) 2 . ?
H1H B1 H2H 88(4) . . ?
Fe1 B1 H3H 44(5) . . ?
Fe1 B1 H3H 136(5) 2 . ?
H1H B1 H3H 81(5) . . ?
H2H B1 H3H 72(5) . . ?
C7B C5B C3B 132(6) . . ?
C7B C5B C6B 129(6) . . ?
C3B C5B C6B 74(5) . . ?
C2A C3B C5B 107(5) . . ?
C2A C3B C1C 41(4) . . ?
C5B C3B C1C 108(5) . . ?
C2A C3B C6B 57(4) . . ?
C5B C3B C6B 53(4) . . ?
C1C C3B C6B 79(5) . . ?
C5B C6B C2A 96(6) . . ?
C5B C6B C3B 53(4) . . ?
C2A C6B C3B 45(3) . . ?
C2A C1C C4B 94(7) . . ?
C2A C1C C3B 47(4) . . ?
C4B C1C C3B 76(5) . . ?

loop_
_geom_bond_atom_site_label_1
_geom_bond_atom_site_label_2
_geom_bond_distance
_geom_bond_site_symmetry_2
_geom_bond_publ_flag
Fe1 B1 1.9122(11) . ?
Fe1 P3 2.181(2) . ?
Fe1 P2 2.185(2) . ?
Fe1 P1 2.187(2) . ?
Fe1 H1H 1.58(8) . ?
Fe1 H2H 1.39(8) . ?
Fe1 H3H 1.32(10) . ?
P1 C7 1.821(8) . ?
P1 C1 1.846(7) . ?
P1 C13 1.853(7) . ?
P2 C34 1.835(8) . ?
P2 C28 1.845(7) . ?
P2 C40 1.866(7) . ?
P3 C22 1.835(7) . ?
P3 C16 1.837(7) . ?
P3 C15 1.863(8) . ?
C1 C2 1.393(11) . ?
C1 C6 1.407(10) . ?
C1A C9A 0.78(3) . ?
C1A C3A 1.39(3) . ?
C2 C3 1.379(11) . ?
C2 H2 0.9500 . ?
C2A C1C 1.28(12) . ?
C2A C3B 1.44(7) . ?
C2A C6B 1.70(11) . ?
C3 C4 1.373(12) . ?
C3 H3 0.9500 . ?
C3A C6A 1.18(3) . ?
C3A C5A 1.27(3) . ?
C3A C9A 1.41(4) . ?
C3A C4A 1.47(3) . ?
C3A C8A 1.49(3) . ?
C3A C7A 1.95(4) . ?
C4 C5 1.386(12) . ?
C4 H4 0.9500 . ?
C4A C6A 1.41(3) . ?
C4A C7A 1.47(4) . ?
C5 C6 1.384(11) . ?
C5 H5 0.9500 . ?
C5A C6A 1.55(3) . ?
C6 H6 0.9500 . ?
C6A C7A 1.30(4) . ?
C6A C8A 1.47(3) . ?
C7 C8 1.397(11) . ?
C7 C12 1.398(10) . ?
C7A C8A 1.65(4) . ?
C7A C2C 1.84(9) . ?
C8 C9 1.391(11) . ?
C8 H8 0.9500 . ?
C8A C9A 1.81(4) . ?
C9 C10 1.389(12) . ?
C9 H9 0.9500 . ?
C10 C11 1.374(12) . ?
C10 H10 0.9500 . ?
C11 C12 1.395(11) . ?
C11 H11 0.9500 . ?
C12 H12 0.9500 . ?
C13 C14 1.542(10) . ?
C13 H13A 0.9900 . ?
C13 H13B 0.9900 . ?
C14 C41 1.533(10) . ?
C14 C15 1.541(10) . ?
C14 C40 1.553(10) . ?
C15 H15A 0.9900 . ?
C15 H15B 0.9900 . ?
C16 C17 1.395(10) . ?
C16 C21 1.396(10) . ?
C17 C18 1.387(11) . ?
C17 H17 0.9500 . ?
C18 C19 1.395(12) . ?
C18 H18 0.9500 . ?
C19 C20 1.379(12) . ?
C19 H19 0.9500 . ?
C20 C21 1.390(11) . ?
C20 H20 0.9500 . ?
C21 H21 0.9500 . ?
C22 C23 1.392(11) . ?
C22 C27 1.402(11) . ?
C23 C24 1.389(11) . ?
C23 H23 0.9500 . ?
C24 C25 1.374(12) . ?
C24 H24 0.9500 . ?
C25 C26 1.374(12) . ?
C25 H25 0.9500 . ?
C26 C27 1.379(11) . ?
C26 H26 0.9500 . ?
C27 H27 0.9500 . ?
C28 C33 1.390(11) . ?
C28 C29 1.394(11) . ?
C29 C30 1.386(12) . ?
C29 H29 0.9500 . ?
C30 C31 1.389(13) . ?
C30 H30 0.9500 . ?
C31 C32 1.374(12) . ?
C31 H31 0.9500 . ?
C32 C33 1.389(11) . ?
C32 H32 0.9500 . ?
C33 H33 0.9500 . ?
C34 C39 1.386(11) . ?
C34 C35 1.402(11) . ?
C35 C36 1.390(11) . ?
C35 H35 0.9500 . ?
C36 C37 1.379(12) . ?
C36 H36 0.9500 . ?
C37 C38 1.379(12) . ?
C37 H37 0.9500 . ?
C38 C39 1.389(11) . ?
C38 H38 0.9500 . ?
C39 H39 0.9500 . ?
C40 H40A 0.9900 . ?
C40 H40B 0.9900 . ?
C41 H41A 0.9800 . ?
C41 H41B 0.9800 . ?
C41 H41C 0.9800 . ?
B1 Fe1 1.9122(11) 2 ?
B1 H1H 1.46(8) . ?
B1 H2H 1.43(8) . ?
B1 H3H 1.32(10) . ?
C5B C7B 1.07(7) . ?
C5B C3B 1.64(8) . ?
C5B C6B 1.64(11) . ?
C4B C1C 1.69(12) . ?
C3B C1C 1.96(12) . ?
C3B C6B 1.99(11) . ?

loop_
_geom_torsion_atom_site_label_1
_geom_torsion_atom_site_label_2
_geom_torsion_atom_site_label_3
_geom_torsion_atom_site_label_4
_geom_torsion
_geom_torsion_site_symmetry_1
_geom_torsion_site_symmetry_2
_geom_torsion_site_symmetry_3
_geom_torsion_site_symmetry_4
_geom_torsion_publ_flag
B1 Fe1 P1 C7 65.5(3) . . . . ?
P3 Fe1 P1 C7 -160.0(3) . . . . ?
P2 Fe1 P1 C7 -67.0(3) . . . . ?
B1 Fe1 P1 C1 -55.0(3) . . . . ?
P3 Fe1 P1 C1 79.6(3) . . . . ?
P2 Fe1 P1 C1 172.5(3) . . . . ?
B1 Fe1 P1 C13 -172.7(3) . . . . ?
P3 Fe1 P1 C13 -38.1(3) . . . . ?
P2 Fe1 P1 C13 54.8(3) . . . . ?
B1 Fe1 P2 C34 -56.4(3) . . . . ?
P3 Fe1 P2 C34 169.6(3) . . . . ?
P1 Fe1 P2 C34 78.6(3) . . . . ?
B1 Fe1 P2 C28 63.3(3) . . . . ?
P3 Fe1 P2 C28 -70.7(3) . . . . ?
P1 Fe1 P2 C28 -161.6(3) . . . . ?
B1 Fe1 P2 C40 -176.1(3) . . . . ?
P3 Fe1 P2 C40 49.9(3) . . . . ?
P1 Fe1 P2 C40 -41.0(3) . . . . ?
B1 Fe1 P3 C22 -48.7(3) . . . . ?
P2 Fe1 P3 C22 84.7(3) . . . . ?
P1 Fe1 P3 C22 174.8(3) . . . . ?
B1 Fe1 P3 C16 70.6(3) . . . . ?
P2 Fe1 P3 C16 -155.9(3) . . . . ?
P1 Fe1 P3 C16 -65.9(3) . . . . ?
B1 Fe1 P3 C15 -168.7(3) . . . . ?
P2 Fe1 P3 C15 -35.2(3) . . . . ?
P1 Fe1 P3 C15 54.8(3) . . . . ?
C7 P1 C1 C2 -124.8(7) . . . . ?
C13 P1 C1 C2 127.2(7) . . . . ?
Fe1 P1 C1 C2 2.9(8) . . . . ?
C7 P1 C1 C6 58.2(6) . . . . ?
C13 P1 C1 C6 -49.9(6) . . . . ?
Fe1 P1 C1 C6 -174.1(5) . . . . ?
C6 C1 C2 C3 2.1(11) . . . . ?
P1 C1 C2 C3 -175.0(6) . . . . ?
C1 C2 C3 C4 -0.7(12) . . . . ?
C9A C1A C3A C6A -2(9) . . . . ?
C9A C1A C3A C5A 170(3) . . . . ?
C9A C1A C3A C4A -68(3) . . . . ?
C9A C1A C3A C8A 42(3) . . . . ?
C9A C1A C3A C7A -14(3) . . . . ?
C2 C3 C4 C5 -1.1(12) . . . . ?
C5A C3A C4A C6A -68(2) . . . . ?
C1A C3A C4A C6A 162(3) . . . . ?
C9A C3A C4A C6A 132(3) . . . . ?
C8A C3A C4A C6A 53.3(19) . . . . ?
C7A C3A C4A C6A 46.6(19) . . . . ?
C6A C3A C4A C7A -46.6(19) . . . . ?
C5A C3A C4A C7A -115(2) . . . . ?
C1A C3A C4A C7A 115(2) . . . . ?
C9A C3A C4A C7A 85(2) . . . . ?
C8A C3A C4A C7A 7(2) . . . . ?
C3 C4 C5 C6 1.6(12) . . . . ?
C1A C3A C5A C6A -177(3) . . . . ?
C9A C3A C5A C6A -166(6) . . . . ?
C4A C3A C5A C6A 57.6(17) . . . . ?
C8A C3A C5A C6A -56(2) . . . . ?
C7A C3A C5A C6A 6.7(18) . . . . ?
C4 C5 C6 C1 -0.2(12) . . . . ?
C2 C1 C6 C5 -1.6(11) . . . . ?
P1 C1 C6 C5 175.6(6) . . . . ?
C5A C3A C6A C7A 171(2) . . . . ?
C1A C3A C6A C7A -17(9) . . . . ?
C9A C3A C6A C7A -18(4) . . . . ?
C4A C3A C6A C7A 57(2) . . . . ?
C8A C3A C6A C7A -64(2) . . . . ?
C5A C3A C6A C4A 114(2) . . . . ?
C1A C3A C6A C4A -73(8) . . . . ?
C9A C3A C6A C4A -75(3) . . . . ?
C8A C3A C6A C4A -121.2(18) . . . . ?
C7A C3A C6A C4A -57(2) . . . . ?
C5A C3A C6A C8A -125(2) . . . . ?
C1A C3A C6A C8A 48(8) . . . . ?
C9A C3A C6A C8A 47(3) . . . . ?
C4A C3A C6A C8A 121.2(18) . . . . ?
C7A C3A C6A C8A 64(2) . . . . ?
C1A C3A C6A C5A 172(8) . . . . ?
C9A C3A C6A C5A 171(4) . . . . ?
C4A C3A C6A C5A -114(2) . . . . ?
C8A C3A C6A C5A 125(2) . . . . ?
C7A C3A C6A C5A -171(2) . . . . ?
C7A C4A C6A C3A 116(2) . . . . ?
C3A C4A C6A C7A -116(2) . . . . ?
C7A C4A C6A C8A 61(2) . . . . ?
C3A C4A C6A C8A -55.7(19) . . . . ?
C7A C4A C6A C5A 163(2) . . . . ?
C3A C4A C6A C5A 47.1(17) . . . . ?
C3A C5A C6A C7A -21(6) . . . . ?
C3A C5A C6A C4A -59(2) . . . . ?
C3A C5A C6A C8A 50(2) . . . . ?
C1 P1 C7 C8 66.6(6) . . . . ?
C13 P1 C7 C8 168.7(5) . . . . ?
Fe1 P1 C7 C8 -66.0(6) . . . . ?
C1 P1 C7 C12 -115.9(6) . . . . ?
C13 P1 C7 C12 -13.9(7) . . . . ?
Fe1 P1 C7 C12 111.4(6) . . . . ?
C3A C6A C7A C4A -59(2) . . . . ?
C8A C6A C7A C4A -119.4(19) . . . . ?
C5A C6A C7A C4A -42(6) . . . . ?
C3A C6A C7A C8A 60.5(19) . . . . ?
C4A C6A C7A C8A 119.4(19) . . . . ?
C5A C6A C7A C8A 78(5) . . . . ?
C3A C6A C7A C2C 12(5) . . . . ?
C4A C6A C7A C2C 71(4) . . . . ?
C8A C6A C7A C2C -48(4) . . . . ?
C5A C6A C7A C2C 29(8) . . . . ?
C4A C6A C7A C3A 59(2) . . . . ?
C8A C6A C7A C3A -60.5(19) . . . . ?
C5A C6A C7A C3A 17(5) . . . . ?
C3A C4A C7A C6A 42.4(17) . . . . ?
C6A C4A C7A C8A -48.4(18) . . . . ?
C3A C4A C7A C8A -6.0(19) . . . . ?
C6A C4A C7A C2C -134(3) . . . . ?
C3A C4A C7A C2C -92(3) . . . . ?
C6A C4A C7A C3A -42.4(17) . . . . ?
C5A C3A C7A C6A -10(3) . . . . ?
C1A C3A C7A C6A 174(3) . . . . ?
C9A C3A C7A C6A 166(3) . . . . ?
C4A C3A C7A C6A -96(3) . . . . ?
C8A C3A C7A C6A 92(3) . . . . ?
C6A C3A C7A C4A 96(3) . . . . ?
C5A C3A C7A C4A 86(3) . . . . ?
C1A C3A C7A C4A -90(3) . . . . ?
C9A C3A C7A C4A -98(2) . . . . ?
C8A C3A C7A C4A -172(3) . . . . ?
C6A C3A C7A C8A -92(3) . . . . ?
C5A C3A C7A C8A -102(3) . . . . ?
C1A C3A C7A C8A 82(2) . . . . ?
C9A C3A C7A C8A 74(2) . . . . ?
C4A C3A C7A C8A 172(3) . . . . ?
C6A C3A C7A C2C -171(4) . . . . ?
C5A C3A C7A C2C 179(3) . . . . ?
C1A C3A C7A C2C 3(3) . . . . ?
C9A C3A C7A C2C -4(3) . . . . ?
C4A C3A C7A C2C 93(3) . . . . ?
C8A C3A C7A C2C -79(3) . . . . ?
C12 C7 C8 C9 2.2(11) . . . . ?
P1 C7 C8 C9 179.8(6) . . . . ?
C7A C6A C8A C3A 113(2) . . . . ?
C4A C6A C8A C3A 56.6(19) . . . . ?
C5A C6A C8A C3A -42.0(16) . . . . ?
C3A C6A C8A C7A -113(2) . . . . ?
C4A C6A C8A C7A -56(2) . . . . ?
C5A C6A C8A C7A -155(2) . . . . ?
C3A C6A C8A C9A -25.7(18) . . . . ?
C7A C6A C8A C9A 87(2) . . . . ?
C4A C6A C8A C9A 31(2) . . . . ?
C5A C6A C8A C9A -67.7(18) . . . . ?
C5A C3A C8A C6A 63(2) . . . . ?
C1A C3A C8A C6A -167(2) . . . . ?
C9A C3A C8A C6A -145(2) . . . . ?
C4A C3A C8A C6A -51.7(18) . . . . ?
C7A C3A C8A C6A -45.5(17) . . . . ?
C6A C3A C8A C7A 45.5(17) . . . . ?
C5A C3A C8A C7A 109(2) . . . . ?
C1A C3A C8A C7A -121(2) . . . . ?
C9A C3A C8A C7A -100(2) . . . . ?
C4A C3A C8A C7A -6(2) . . . . ?
C6A C3A C8A C9A 145(2) . . . . ?
C5A C3A C8A C9A -152(3) . . . . ?
C1A C3A C8A C9A -21.5(16) . . . . ?
C4A C3A C8A C9A 93(2) . . . . ?
C7A C3A C8A C9A 100(2) . . . . ?
C4A C7A C8A C6A 50.0(19) . . . . ?
C2C C7A C8A C6A 145(3) . . . . ?
C3A C7A C8A C6A 44.0(16) . . . . ?
C6A C7A C8A C3A -44.0(16) . . . . ?
C4A C7A C8A C3A 6(2) . . . . ?
C2C C7A C8A C3A 101(3) . . . . ?
C6A C7A C8A C9A -92(2) . . . . ?
C4A C7A C8A C9A -42(2) . . . . ?
C2C C7A C8A C9A 53(3) . . . . ?
C3A C7A C8A C9A -48.4(16) . . . . ?
C7 C8 C9 C10 -1.9(12) . . . . ?
C3A C1A C9A C8A -36(2) . . . . ?
C6A C3A C9A C1A 179(3) . . . . ?
C5A C3A C9A C1A -18(6) . . . . ?
C4A C3A C9A C1A 119(3) . . . . ?
C8A C3A C9A C1A -138(3) . . . . ?
C7A C3A C9A C1A 168(3) . . . . ?
C6A C3A C9A C8A -43(3) . . . . ?
C5A C3A C9A C8A 120(5) . . . . ?
C1A C3A C9A C8A 138(3) . . . . ?
C4A C3A C9A C8A -102.6(19) . . . . ?
C7A C3A C9A C8A -54.3(15) . . . . ?
C6A C8A C9A C1A 69(4) . . . . ?
C3A C8A C9A C1A 44(3) . . . . ?
C7A C8A C9A C1A 118(4) . . . . ?
C6A C8A C9A C3A 24.8(16) . . . . ?
C7A C8A C9A C3A 74(2) . . . . ?
C8 C9 C10 C11 1.2(12) . . . . ?
C9 C10 C11 C12 -0.8(12) . . . . ?
C10 C11 C12 C7 1.2(11) . . . . ?
C8 C7 C12 C11 -1.8(10) . . . . ?
P1 C7 C12 C11 -179.2(6) . . . . ?
C7 P1 C13 C14 110.3(6) . . . . ?
C1 P1 C13 C14 -147.5(6) . . . . ?
Fe1 P1 C13 C14 -16.5(6) . . . . ?
P1 C13 C14 C41 -170.2(5) . . . . ?
P1 C13 C14 C15 72.6(7) . . . . ?
P1 C13 C14 C40 -53.7(8) . . . . ?
C41 C14 C15 P3 -169.2(5) . . . . ?
C13 C14 C15 P3 -51.5(7) . . . . ?
C40 C14 C15 P3 74.1(7) . . . . ?
C22 P3 C15 C14 -149.2(5) . . . . ?
C16 P3 C15 C14 107.3(6) . . . . ?
Fe1 P3 C15 C14 -18.1(6) . . . . ?
C22 P3 C16 C17 64.7(6) . . . . ?
C15 P3 C16 C17 168.7(6) . . . . ?
Fe1 P3 C16 C17 -66.1(6) . . . . ?
C22 P3 C16 C21 -120.0(7) . . . . ?
C15 P3 C16 C21 -16.0(7) . . . . ?
Fe1 P3 C16 C21 109.2(6) . . . . ?
C21 C16 C17 C18 -0.2(11) . . . . ?
P3 C16 C17 C18 175.5(6) . . . . ?
C16 C17 C18 C19 -0.3(12) . . . . ?
C17 C18 C19 C20 1.1(12) . . . . ?
C18 C19 C20 C21 -1.4(12) . . . . ?
C19 C20 C21 C16 0.9(12) . . . . ?
C17 C16 C21 C20 -0.1(11) . . . . ?
P3 C16 C21 C20 -175.4(6) . . . . ?
C16 P3 C22 C23 48.1(8) . . . . ?
C15 P3 C22 C23 -59.8(8) . . . . ?
Fe1 P3 C22 C23 174.1(6) . . . . ?
C16 P3 C22 C27 -137.6(7) . . . . ?
C15 P3 C22 C27 114.5(7) . . . . ?
Fe1 P3 C22 C27 -11.7(8) . . . . ?
C27 C22 C23 C24 -0.4(14) . . . . ?
P3 C22 C23 C24 174.0(8) . . . . ?
C22 C23 C24 C25 -0.7(15) . . . . ?
C23 C24 C25 C26 1.4(15) . . . . ?
C24 C25 C26 C27 -0.9(14) . . . . ?
C25 C26 C27 C22 -0.3(13) . . . . ?
C23 C22 C27 C26 1.0(13) . . . . ?
P3 C22 C27 C26 -173.4(6) . . . . ?
C34 P2 C28 C33 -133.4(7) . . . . ?
C40 P2 C28 C33 -29.1(8) . . . . ?
Fe1 P2 C28 C33 96.8(7) . . . . ?
C34 P2 C28 C29 51.5(7) . . . . ?
C40 P2 C28 C29 155.8(6) . . . . ?
Fe1 P2 C28 C29 -78.3(7) . . . . ?
C33 C28 C29 C30 0.1(13) . . . . ?
P2 C28 C29 C30 175.4(7) . . . . ?
C28 C29 C30 C31 -1.1(15) . . . . ?
C29 C30 C31 C32 1.2(15) . . . . ?
C30 C31 C32 C33 -0.2(14) . . . . ?
C31 C32 C33 C28 -0.8(13) . . . . ?
C29 C28 C33 C32 0.9(12) . . . . ?
P2 C28 C33 C32 -174.1(6) . . . . ?
C28 P2 C34 C39 -121.9(6) . . . . ?
C40 P2 C34 C39 131.8(6) . . . . ?
Fe1 P2 C34 C39 5.8(7) . . . . ?
C28 P2 C34 C35 57.6(7) . . . . ?
C40 P2 C34 C35 -48.8(7) . . . . ?
Fe1 P2 C34 C35 -174.8(5) . . . . ?
C39 C34 C35 C36 -1.6(11) . . . . ?
P2 C34 C35 C36 179.0(6) . . . . ?
C34 C35 C36 C37 1.7(12) . . . . ?
C35 C36 C37 C38 -0.9(12) . . . . ?
C36 C37 C38 C39 0.0(12) . . . . ?
C35 C34 C39 C38 0.7(11) . . . . ?
P2 C34 C39 C38 -179.9(6) . . . . ?
C37 C38 C39 C34 0.1(12) . . . . ?
C41 C14 C40 P2 -172.4(5) . . . . ?
C15 C14 C40 P2 -55.5(7) . . . . ?
C13 C14 C40 P2 70.5(7) . . . . ?
C34 P2 C40 C14 -142.5(5) . . . . ?
C28 P2 C40 C14 114.2(5) . . . . ?
Fe1 P2 C40 C14 -13.0(6) . . . . ?
P3 Fe1 B1 Fe1 -104(67) . . . 2 ?
P2 Fe1 B1 Fe1 136(67) . . . 2 ?
P1 Fe1 B1 Fe1 17(67) . . . 2 ?
C1C C2A C3B C5B 98(6) . . . . ?
C6B C2A C3B C5B -16(5) . . . . ?
C6B C2A C3B C1C -114(6) . . . . ?
C1C C2A C3B C6B 114(6) . . . . ?
C7B C5B C3B C2A -112(8) . . . . ?
C6B C5B C3B C2A 17(5) . . . . ?
C7B C5B C3B C1C -69(10) . . . . ?
C6B C5B C3B C1C 60(6) . . . . ?
C7B C5B C3B C6B -129(9) . . . . ?
C7B C5B C6B C2A 118(8) . . . . ?
C3B C5B C6B C2A -14(4) . . . . ?
C7B C5B C6B C3B 132(9) . . . . ?
C1C C2A C6B C5B -71(8) . . . . ?
C3B C2A C6B C5B 15(5) . . . . ?
C1C C2A C6B C3B -87(7) . . . . ?
C2A C3B C6B C5B -160(6) . . . . ?
C1C C3B C6B C5B -123(6) . . . . ?
C5B C3B C6B C2A 160(6) . . . . ?
C1C C3B C6B C2A 37(4) . . . . ?
C3B C2A C1C C4B -67(6) . . . . ?
C6B C2A C1C C4B 11(8) . . . . ?
C6B C2A C1C C3B 78(6) . . . . ?
C5B C3B C1C C2A -96(6) . . . . ?
C6B C3B C1C C2A -51(5) . . . . ?
C2A C3B C1C C4B 109(7) . . . . ?
C5B C3B C1C C4B 13(6) . . . . ?
C6B C3B C1C C4B 58(5) . . . . ?
